data_2206341
loop_
_publ_author_name
'Yulya V. Nelubina'
'Diana V. Alexanyan'
'Vladimir A. Kozlov'
'Konstantin A. Lyssenko'
'Irina L. Odinets'

_publ_section_title
;
 A monoclinic polymorph of \a-diphenylphosphoryl-<i>o</i>-cresol
;
_journal_coeditor_code BH6014
_journal_issue 8
_journal_name_full 'Acta Crystallographica Section E'
_journal_page_first o2539
_journal_page_last o2541
_journal_paper_doi 10.1107/S1600536805021811
_journal_volume 61
_journal_year 2005
_chemical_formula_iupac 'C19 H17 O2 P'
_chemical_formula_moiety 'C19 H17 O2 P'
_chemical_formula_sum 'C19 H17 O2 P'
_chemical_formula_weight 308.30
_chemical_melting_point 429.0
_chemical_name_common \a-Diphenylphosphoryl-o-cresol
_chemical_name_systematic 2-[(diphenylphosphoryl)methyl]phenol
_space_group_IT_number 14
_symmetry_cell_setting monoclinic
_symmetry_space_group_name_Hall '-P 2yn'
_symmetry_space_group_name_H-M 'P 1 21/n 1'
_atom_sites_solution_hydrogens difmap
_atom_sites_solution_primary direct
_atom_sites_solution_secondary difmap
_cell_angle_alpha 90.00
_cell_angle_beta 90.43(3)
_cell_angle_gamma 90.00
_cell_formula_units_Z 4
_cell_length_a 10.092(2)
_cell_length_b 10.521(2)
_cell_length_c 14.699(3)
_cell_measurement_reflns_used 48
_cell_measurement_temperature 298(2)
_cell_measurement_theta_max 12.20
_cell_measurement_theta_min 4.20
_cell_volume 1560.7(5)
_computing_cell_refinement 'CAD-4 Software'
_computing_data_collection 'CAD-4 Software (Enraf--Nonius, 1989)'
_computing_data_reduction 'PROFIT (Strel'tsov & Zavodnik, 1989)'
_computing_molecular_graphics SHELXTL-Plus
_computing_publication_material SHELXTL-Plus
_computing_structure_refinement SHELXTL-Plus
_computing_structure_solution 'SHELXTL-Plus (Sheldrick, 1994)'
_diffrn_ambient_temperature 298(2)
_diffrn_measured_fraction_theta_full 0.998
_diffrn_measured_fraction_theta_max 0.998
_diffrn_measurement_device_type 'Enraf--Nonius CAD-4'
_diffrn_measurement_method \w/2\q
_diffrn_radiation_monochromator graphite
_diffrn_radiation_source 'fine-focus sealed tube'
_diffrn_radiation_type 'Mo K\a'
_diffrn_radiation_wavelength 0.71073
_diffrn_reflns_av_R_equivalents 0.0334
_diffrn_reflns_av_sigmaI/netI 0.0306
_diffrn_reflns_limit_h_max 14
_diffrn_reflns_limit_h_min 0
_diffrn_reflns_limit_k_max 14
_diffrn_reflns_limit_k_min 0
_diffrn_reflns_limit_l_max 20
_diffrn_reflns_limit_l_min -20
_diffrn_reflns_number 4817
_diffrn_reflns_theta_full 29.96
_diffrn_reflns_theta_max 29.96
_diffrn_reflns_theta_min 2.38
_diffrn_standards_decay_% 2
_diffrn_standards_interval_count 98
_diffrn_standards_number 2
_exptl_absorpt_coefficient_mu 0.180
_exptl_absorpt_correction_type none
_exptl_crystal_colour colorless
_exptl_crystal_density_diffrn 1.312
_exptl_crystal_density_method 'not measured'
_exptl_crystal_description prism
_exptl_crystal_F_000 648
_exptl_crystal_size_max 0.35
_exptl_crystal_size_mid 0.20
_exptl_crystal_size_min 0.20
_refine_diff_density_max 0.299
_refine_diff_density_min -0.269
_refine_ls_extinction_method none
_refine_ls_goodness_of_fit_ref 1.005
_refine_ls_hydrogen_treatment refall
_refine_ls_matrix_type full
_refine_ls_number_parameters 267
_refine_ls_number_reflns 4519
_refine_ls_number_restraints 0
_refine_ls_restrained_S_all 1.005
_refine_ls_R_factor_all 0.0693
_refine_ls_R_factor_gt 0.0403
_refine_ls_shift/su_max 0.001
_refine_ls_shift/su_mean 0.000
_refine_ls_structure_factor_coef Fsqd
_refine_ls_weighting_details 'w = 1/[\s^2^(Fo^2^)+(0.0705P)^2^+0.2609P] where P = (Fo^2^+2Fc^2^)/3'
_refine_ls_weighting_scheme calc
_refine_ls_wR_factor_gt 0.1063
_refine_ls_wR_factor_ref 0.1194
_reflns_number_gt 3352
_reflns_number_total 4519
_reflns_threshold_expression I>2\s(I)
_cod_data_source_file bh6014.cif
_cod_data_source_block I
_cod_depositor_comments
;
The following automatic conversions were performed:
'_symmetry_cell_setting' value 'Monoclinic' changed to 'monoclinic'
according to '/home/saulius/struct/CIF-dictionaries/cif_core.dic'
dictionary named 'cif_core.dic' version 2.4.1 from 2010-06-29.

Automatic conversion script
Id: cif_fix_enum 1527 2010-12-29 10:47:43Z saulius 

The following automatic conversions were performed:

'_symmetry_cell_setting' value 'Monoclinic' changed to 'monoclinic'
according to /home/saulius/struct/CIF-dictionaries/cif_core.dic
dictionary named 'cif_core.dic' version 2.4.1 from 2010-06-29.

Automatic conversion script
Id: cif_fix_values 1715 2011-07-08 13:25:40Z adriana 
;
_cod_original_sg_symbol_H-M 'P 21/n'
_cod_database_code 2206341
_cod_database_fobs_code 2206341

loop_
_symmetry_equiv_pos_as_xyz
'x, y, z'
'-x+1/2, y+1/2, -z+1/2'
'-x, -y, -z'
'x-1/2, -y-1/2, z-1/2'

loop_
_atom_site_label
_atom_site_fract_x
_atom_site_fract_y
_atom_site_fract_z
_atom_site_U_iso_or_equiv
_atom_site_adp_type
_atom_site_calc_flag
_atom_site_occupancy
_atom_site_type_symbol
P1 0.54374(3) 0.26801(3) 0.14859(2) 0.03072(11) Uani d 1 P
O1 0.43072(10) 0.32461(11) 0.09655(7) 0.0385(2) Uani d 1 O
O2 0.63300(11) 0.54052(11) 0.04973(7) 0.0405(2) Uani d 1 O
H2O 0.612(2) 0.587(2) 0.0082(17) 0.074(7) Uiso d 1 H
C1 0.65700(14) 0.38394(15) 0.19982(11) 0.0379(3) Uani d 1 C
H2 0.7326(18) 0.3865(18) 0.1627(12) 0.045(5) Uiso d 1 H
H1A 0.679(2) 0.351(2) 0.2596(14) 0.056(5) Uiso d 1 H
C2 0.59881(13) 0.51492(14) 0.20688(9) 0.0330(3) Uani d 1 C
C3 0.58598(13) 0.58942(13) 0.12852(9) 0.0325(3) Uani d 1 C
C4 0.53058(16) 0.71019(15) 0.13393(11) 0.0398(3) Uani d 1 C
H4 0.5192(17) 0.7589(17) 0.0772(12) 0.038(4) Uiso d 1 H
C5 0.49068(18) 0.75807(16) 0.21731(12) 0.0461(4) Uani d 1 C
H5 0.4537(19) 0.843(2) 0.2205(13) 0.051(5) Uiso d 1 H
C14 0.48213(13) 0.16999(13) 0.23957(9) 0.0313(3) Uani d 1 C
C6 0.50678(17) 0.68697(18) 0.29543(12) 0.0464(4) Uani d 1 C
H6 0.483(2) 0.719(2) 0.3561(14) 0.056(6) Uiso d 1 H
C19 0.56449(15) 0.12126(16) 0.30764(10) 0.0393(3) Uani d 1 C
H19 0.6536(18) 0.1403(18) 0.3072(11) 0.042(5) Uiso d 1 H
C7 0.55956(15) 0.56553(17) 0.28973(10) 0.0403(3) Uani d 1 C
H7 0.5688(18) 0.5105(18) 0.3445(13) 0.043(5) Uiso d 1 H
C8 0.64706(14) 0.16822(15) 0.07898(9) 0.0353(3) Uani d 1 C
C16 0.29732(17) 0.05968(17) 0.30573(12) 0.0449(4) Uani d 1 C
H16 0.208(2) 0.042(2) 0.3074(14) 0.057(6) Uiso d 1 H
C15 0.34838(14) 0.13939(16) 0.23964(10) 0.0381(3) Uani d 1 C
H15 0.2941(19) 0.1708(19) 0.1949(13) 0.048(5) Uiso d 1 H
C18 0.51217(18) 0.04203(18) 0.37391(11) 0.0465(4) Uani d 1 C
H18 0.572(2) 0.011(2) 0.4166(15) 0.072(7) Uiso d 1 H
C9 0.73272(18) 0.22591(19) 0.01746(12) 0.0489(4) Uani d 1 C
H9 0.736(2) 0.325(3) 0.0153(15) 0.068(6) Uiso d 1 H
C17 0.37949(18) 0.01132(17) 0.37272(11) 0.0459(4) Uani d 1 C
H17 0.343(2) -0.043(2) 0.4181(14) 0.053(5) Uiso d 1 H
C13 0.63801(18) 0.03653(17) 0.08029(12) 0.0478(4) Uani d 1 C
H13 0.576(2) -0.005(2) 0.1227(14) 0.053(5) Uiso d 1 H
C10 0.8080(2) 0.1529(2) -0.04071(13) 0.0584(5) Uani d 1 C
H10 0.868(2) 0.190(3) -0.0853(17) 0.083(8) Uiso d 1 H
C12 0.7131(2) -0.0360(2) 0.02158(16) 0.0635(5) Uani d 1 C
H12 0.710(2) -0.133(2) 0.0254(16) 0.079(7) Uiso d 1 H
C11 0.7978(2) 0.0225(2) -0.03846(14) 0.0601(5) Uani d 1 C
H11 0.845(3) -0.020(3) -0.0789(18) 0.082(8) Uiso d 1 H

loop_
_atom_site_aniso_label
_atom_site_aniso_U_11
_atom_site_aniso_U_22
_atom_site_aniso_U_33
_atom_site_aniso_U_12
_atom_site_aniso_U_13
_atom_site_aniso_U_23
P1 0.02840(17) 0.03483(18) 0.02895(17) 0.00094(13) 0.00183(12) 0.00431(13)
O1 0.0344(5) 0.0439(6) 0.0371(5) 0.0010(4) -0.0032(4) 0.0094(4)
O2 0.0465(6) 0.0439(6) 0.0311(5) 0.0063(5) 0.0044(4) 0.0041(4)
C1 0.0321(7) 0.0395(8) 0.0421(8) -0.0013(6) -0.0035(6) 0.0066(6)
C2 0.0282(6) 0.0370(7) 0.0337(6) -0.0052(5) -0.0009(5) 0.0014(5)
C3 0.0296(6) 0.0352(7) 0.0326(6) -0.0051(5) 0.0004(5) 0.0008(5)
C4 0.0424(8) 0.0350(8) 0.0419(8) -0.0042(6) 0.0020(6) 0.0026(6)
C5 0.0505(9) 0.0366(8) 0.0514(9) -0.0040(7) 0.0059(7) -0.0069(7)
C14 0.0317(6) 0.0351(7) 0.0272(6) 0.0045(5) 0.0049(5) 0.0022(5)
C6 0.0492(9) 0.0499(9) 0.0401(8) -0.0071(7) 0.0060(7) -0.0103(7)
C19 0.0323(7) 0.0495(9) 0.0361(7) 0.0081(6) 0.0025(5) 0.0060(6)
C7 0.0388(7) 0.0498(9) 0.0323(7) -0.0083(6) 0.0004(5) 0.0018(6)
C8 0.0314(6) 0.0435(8) 0.0310(6) 0.0004(6) 0.0044(5) 0.0013(6)
C16 0.0377(8) 0.0501(9) 0.0470(8) -0.0032(7) 0.0106(6) 0.0048(7)
C15 0.0329(7) 0.0456(8) 0.0358(7) 0.0007(6) 0.0018(5) 0.0048(6)
C18 0.0525(9) 0.0531(10) 0.0339(7) 0.0135(8) 0.0024(7) 0.0103(7)
C9 0.0493(9) 0.0523(10) 0.0453(8) 0.0025(7) 0.0171(7) 0.0096(7)
C17 0.0553(9) 0.0452(9) 0.0373(8) 0.0049(7) 0.0155(7) 0.0073(6)
C13 0.0479(9) 0.0448(9) 0.0507(9) -0.0096(7) 0.0171(7) -0.0103(7)
C10 0.0552(10) 0.0713(13) 0.0492(10) 0.0019(9) 0.0240(8) 0.0048(9)
C12 0.0627(12) 0.0535(11) 0.0745(13) -0.0120(9) 0.0248(10) -0.0254(10)
C11 0.0526(10) 0.0737(13) 0.0542(11) -0.0033(9) 0.0205(8) -0.0229(10)

loop_
_atom_type_symbol
_atom_type_description
_atom_type_scat_dispersion_real
_atom_type_scat_dispersion_imag
_atom_type_scat_source
C C 0.0033 0.0016 'International Tables Vol C Tables 4.2.6.8 and 6.1.1.4'
H H 0.0000 0.0000 'International Tables Vol C Tables 4.2.6.8 and 6.1.1.4'
O O 0.0106 0.0060 'International Tables Vol C Tables 4.2.6.8 and 6.1.1.4'
P P 0.1023 0.0942 'International Tables Vol C Tables 4.2.6.8 and 6.1.1.4'

loop_
_geom_angle_atom_site_label_1
_geom_angle_atom_site_label_2
_geom_angle_atom_site_label_3
_geom_angle
_geom_angle_publ_flag
O1 P1 C14 109.99(6) yes
O1 P1 C8 112.60(7) yes
C14 P1 C8 106.97(7) ?
O1 P1 C1 114.68(7) yes
C14 P1 C1 107.09(7) ?
C8 P1 C1 105.04(7) ?
C3 O2 H2O 108.6(17) ?
C2 C1 P1 113.37(10) ?
C2 C1 H2 109.4(12) ?
P1 C1 H2 106.7(11) ?
C2 C1 H1A 110.5(13) ?
P1 C1 H1A 105.9(13) ?
H2 C1 H1A 110.9(17) ?
C7 C2 C3 118.81(14) ?
C7 C2 C1 121.77(14) ?
C3 C2 C1 119.41(13) ?
O2 C3 C4 122.60(13) ?
O2 C3 C2 117.38(13) ?
C4 C3 C2 119.99(13) ?
C5 C4 C3 120.11(15) ?
C5 C4 H4 121.7(11) ?
C3 C4 H4 118.1(11) ?
C6 C5 C4 120.36(16) ?
C6 C5 H5 120.2(11) ?
C4 C5 H5 119.4(11) ?
C15 C14 C19 119.27(13) ?
C15 C14 P1 118.30(11) ?
C19 C14 P1 122.40(11) ?
C5 C6 C7 119.49(15) ?
C5 C6 H6 122.8(13) ?
C7 C6 H6 117.7(13) ?
C18 C19 C14 119.76(14) ?
C18 C19 H19 120.8(11) ?
C14 C19 H19 119.5(11) ?
C6 C7 C2 121.20(15) ?
C6 C7 H7 121.4(11) ?
C2 C7 H7 117.4(11) ?
C13 C8 C9 118.97(15) ?
C13 C8 P1 122.32(11) ?
C9 C8 P1 118.57(13) ?
C17 C16 C15 119.92(15) ?
C17 C16 H16 119.3(13) ?
C15 C16 H16 120.7(13) ?
C16 C15 C14 120.52(14) ?
C16 C15 H15 119.9(12) ?
C14 C15 H15 119.6(12) ?
C17 C18 C19 120.42(15) ?
C17 C18 H18 123.6(14) ?
C19 C18 H18 116.0(14) ?
C10 C9 C8 120.38(18) ?
C10 C9 H9 121.3(12) ?
C8 C9 H9 118.3(12) ?
C18 C17 C16 120.11(15) ?
C18 C17 H17 120.8(12) ?
C16 C17 H17 119.1(12) ?
C12 C13 C8 120.36(17) ?
C12 C13 H13 119.9(13) ?
C8 C13 H13 119.7(12) ?
C11 C10 C9 119.86(18) ?
C11 C10 H10 117.5(16) ?
C9 C10 H10 122.6(16) ?
C11 C12 C13 119.94(19) ?
C11 C12 H12 120.0(14) ?
C13 C12 H12 119.9(14) ?
C10 C11 C12 120.48(18) ?
C10 C11 H11 116.5(17) ?
C12 C11 H11 123.0(17) ?

loop_
_geom_bond_atom_site_label_1
_geom_bond_atom_site_label_2
_geom_bond_distance
_geom_bond_publ_flag
P1 O1 1.4925(11) yes
P1 C14 1.8031(14) yes
P1 C8 1.8035(15) yes
P1 C1 1.8298(16) yes
O2 C3 1.3561(17) ?
O2 H2O 0.81(3) ?
C1 C2 1.502(2) ?
C1 H2 0.941(19) ?
C1 H1A 0.97(2) ?
C2 C7 1.389(2) ?
C2 C3 1.398(2) ?
C3 C4 1.391(2) ?
C4 C5 1.388(2) ?
C4 H4 0.984(18) ?
C5 C6 1.379(3) ?
C5 H5 0.97(2) ?
C14 C15 1.388(2) ?
C14 C19 1.394(2) ?
C6 C7 1.387(3) ?
C6 H6 0.98(2) ?
C19 C18 1.389(2) ?
C19 H19 0.921(18) ?
C7 H7 0.995(18) ?
C8 C13 1.389(2) ?
C8 C9 1.395(2) ?
C16 C17 1.380(3) ?
C16 C15 1.386(2) ?
C16 H16 0.92(2) ?
C15 H15 0.914(19) ?
C18 C17 1.377(3) ?
C18 H18 0.93(2) ?
C9 C10 1.381(3) ?
C9 H9 1.04(3) ?
C17 H17 0.96(2) ?
C13 C12 1.382(2) ?
C13 H13 0.99(2) ?
C10 C11 1.377(3) ?
C10 H10 0.98(3) ?
C12 C11 1.378(3) ?
C12 H12 1.02(3) ?
C11 H11 0.89(3) ?

loop_
_geom_hbond_atom_site_label_D
_geom_hbond_atom_site_label_H
_geom_hbond_atom_site_label_A
_geom_hbond_site_symmetry_A
_geom_hbond_distance_DH
_geom_hbond_distance_HA
_geom_hbond_distance_DA
_geom_hbond_angle_DHA
_geom_hbond_publ_flag
O2 H2O O1 3_665 0.81(2) 1.84(3) 2.6513(16) 172(2) yes

loop_
_geom_torsion_atom_site_label_1
_geom_torsion_atom_site_label_2
_geom_torsion_atom_site_label_3
_geom_torsion_atom_site_label_4
_geom_torsion
_geom_torsion_publ_flag
O1 P1 C1 C2 17.83(13) yes
C14 P1 C1 C2 -104.50(11) ?
C8 P1 C1 C2 142.00(11) ?
P1 C1 C2 C7 106.83(14) ?
P1 C1 C2 C3 -74.49(15) ?
C7 C2 C3 O2 175.85(12) ?
C1 C2 C3 O2 -2.87(19) ?
C7 C2 C3 C4 -2.2(2) ?
C1 C2 C3 C4 179.12(13) ?
O2 C3 C4 C5 -176.46(14) ?
C2 C3 C4 C5 1.4(2) ?
C3 C4 C5 C6 0.6(2) ?
O1 P1 C14 C15 12.19(14) yes
C8 P1 C14 C15 -110.40(12) ?
C1 P1 C14 C15 137.42(12) ?
O1 P1 C14 C19 -169.79(12) ?
C8 P1 C14 C19 67.62(14) ?
C1 P1 C14 C19 -44.57(14) ?
C4 C5 C6 C7 -1.9(3) ?
C15 C14 C19 C18 0.6(2) ?
P1 C14 C19 C18 -177.39(13) ?
C5 C6 C7 C2 1.2(2) ?
C3 C2 C7 C6 0.9(2) ?
C1 C2 C7 C6 179.56(14) ?
O1 P1 C8 C13 -101.06(15) ?
C14 P1 C8 C13 19.89(16) ?
C1 P1 C8 C13 133.47(15) ?
O1 P1 C8 C9 74.65(14) yes
C14 P1 C8 C9 -164.41(13) ?
C1 P1 C8 C9 -50.82(14) ?
C17 C16 C15 C14 0.7(3) ?
C19 C14 C15 C16 -1.0(2) ?
P1 C14 C15 C16 177.08(12) ?
C14 C19 C18 C17 0.0(3) ?
C13 C8 C9 C10 -0.5(3) ?
P1 C8 C9 C10 -176.30(15) ?
C19 C18 C17 C16 -0.3(3) ?
C15 C16 C17 C18 -0.1(3) ?
C9 C8 C13 C12 0.2(3) ?
P1 C8 C13 C12 175.84(16) ?
C8 C9 C10 C11 0.4(3) ?
C8 C13 C12 C11 0.2(3) ?
C9 C10 C11 C12 -0.1(4) ?
C13 C12 C11 C10 -0.2(4) ?

loop_
_cod_related_entry_id
_cod_related_entry_database
_cod_related_entry_code
1 ChemSpider 696995
